data_2225490
loop_
_publ_author_name
'Gowda, B. Thimme'
'Foro, Sabine'
'Shakuntala, K.'
'Fuess, Hartmut'

_publ_section_title
;
 Sodium <i>N</i>,2-dichlorobenzenesulfonamidate sesquihydrate
;
_journal_coeditor_code BX2268
_journal_issue 4
_journal_name_full 'Acta Crystallographica Section E'
_journal_page_first o889
_journal_paper_doi 10.1107/S1600536810009864
_journal_volume 66
_journal_year 2010
_chemical_formula_iupac 'Na +, C6 H4 Cl2 N O2 S -, 1.5H2 O'
_chemical_formula_moiety 'Na +, C6 H4 Cl2 N O2 S -, 1.5(H2 O)'
_chemical_formula_sum 'C6 H7 Cl2 N Na O3.5 S'
_chemical_formula_weight 275.08
_chemical_name_systematic
;
Sodium <i>N</i>,2-dichlorobenzenesulfonamidate sesquihydrate
;
_space_group_IT_number 15
_symmetry_cell_setting monoclinic
_symmetry_space_group_name_Hall '-C 2yc'
_symmetry_space_group_name_H-M 'C 1 2/c 1'
_atom_sites_solution_hydrogens geom
_atom_sites_solution_primary direct
_atom_sites_solution_secondary difmap
_audit_creation_method SHELXL-97
_cell_angle_alpha 90.00
_cell_angle_beta 102.274(6)
_cell_angle_gamma 90.00
_cell_formula_units_Z 8
_cell_length_a 11.1288(7)
_cell_length_b 6.6724(4)
_cell_length_c 28.144(2)
_cell_measurement_reflns_used 2816
_cell_measurement_temperature 299(2)
_cell_measurement_theta_max 27.86
_cell_measurement_theta_min 2.96
_cell_volume 2042.1(2)
_computing_cell_refinement
;
CrysAlis RED (Oxford Diffraction, 2009)
;
_computing_data_collection
;
CrysAlis CCD (Oxford Diffraction, 2009)
;
_computing_data_reduction
;
CrysAlis RED (Oxford Diffraction, 2009)
;
_computing_molecular_graphics 'PLATON (Spek, 2009)'
_computing_publication_material 'SHELXL97 (Sheldrick, 2008)'
_computing_structure_refinement 'SHELXL97 (Sheldrick, 2008)'
_computing_structure_solution 'SHELXS97 (Sheldrick, 2008)'
_diffrn_ambient_temperature 299(2)
_diffrn_measured_fraction_theta_full 0.999
_diffrn_measured_fraction_theta_max 0.999
_diffrn_measurement_device_type
;
Oxford Diffraction Xcalibur diffractometer with a Sapphire CCD detector
;
_diffrn_measurement_method
;
Rotation method data acquisition using omega and phi scans
;
_diffrn_radiation_monochromator graphite
_diffrn_radiation_source 'fine-focus sealed tube'
_diffrn_radiation_type MoK\a
_diffrn_radiation_wavelength 0.71073
_diffrn_reflns_av_R_equivalents 0.0139
_diffrn_reflns_av_sigmaI/netI 0.0116
_diffrn_reflns_limit_h_max 13
_diffrn_reflns_limit_h_min -13
_diffrn_reflns_limit_k_max 6
_diffrn_reflns_limit_k_min -8
_diffrn_reflns_limit_l_max 35
_diffrn_reflns_limit_l_min -33
_diffrn_reflns_number 6590
_diffrn_reflns_theta_full 26.36
_diffrn_reflns_theta_max 26.36
_diffrn_reflns_theta_min 2.96
_diffrn_standards_decay_% 0
_diffrn_standards_number 0
_exptl_absorpt_coefficient_mu 0.866
_exptl_absorpt_correction_T_max 0.7935
_exptl_absorpt_correction_T_min 0.6914
_exptl_absorpt_correction_type multi-scan
_exptl_absorpt_process_details
;
(CrysAlis RED; Oxford Diffraction, 2009)
;
_exptl_crystal_colour colourless
_exptl_crystal_density_diffrn 1.789
_exptl_crystal_density_method 'not measured'
_exptl_crystal_description prism
_exptl_crystal_F_000 1112
_exptl_crystal_size_max 0.46
_exptl_crystal_size_mid 0.36
_exptl_crystal_size_min 0.28
_refine_diff_density_max 0.364
_refine_diff_density_min -0.277
_refine_ls_extinction_method none
_refine_ls_goodness_of_fit_ref 1.154
_refine_ls_hydrogen_treatment mixed
_refine_ls_matrix_type full
_refine_ls_number_parameters 141
_refine_ls_number_reflns 2076
_refine_ls_number_restraints 3
_refine_ls_restrained_S_all 1.154
_refine_ls_R_factor_all 0.0317
_refine_ls_R_factor_gt 0.0291
_refine_ls_shift/su_max 0.006
_refine_ls_shift/su_mean 0.001
_refine_ls_structure_factor_coef Fsqd
_refine_ls_weighting_details 'calc w=1/[\s^2^(Fo^2^)+(0.0246P)^2^+3.4504P] where P=(Fo^2^+2Fc^2^)/3'
_refine_ls_weighting_scheme calc
_refine_ls_wR_factor_gt 0.0676
_refine_ls_wR_factor_ref 0.0687
_reflns_number_gt 1944
_reflns_number_total 2076
_reflns_threshold_expression I>2sigma(I)
_cod_data_source_file bx2268.cif
_cod_data_source_block I
_cod_original_sg_symbol_H-M 'C 2/c'
_cod_original_formula_sum 'C6 H7 Cl2 N1 Na1 O3.5 S1'
_cod_database_code 2225490
_cod_database_fobs_code 2225490

loop_
_symmetry_equiv_pos_as_xyz
'x, y, z'
'-x, y, -z+1/2'
'x+1/2, y+1/2, z'
'-x+1/2, y+1/2, -z+1/2'
'-x, -y, -z'
'x, -y, z-1/2'
'-x+1/2, -y+1/2, -z'
'x+1/2, -y+1/2, z-1/2'

loop_
_atom_site_type_symbol
_atom_site_label
_atom_site_fract_x
_atom_site_fract_y
_atom_site_fract_z
_atom_site_U_iso_or_equiv
_atom_site_adp_type
_atom_site_calc_flag
_atom_site_refinement_flags
_atom_site_occupancy
_atom_site_disorder_assembly
_atom_site_disorder_group
C C1 0.31355(16) 0.8280(3) 0.10792(6) 0.0208(4) Uani d . 1 . .
C C2 0.39097(18) 0.8966(3) 0.07759(7) 0.0257(4) Uani d . 1 . .
C C3 0.3434(2) 0.9809(3) 0.03289(8) 0.0376(5) Uani d . 1 . .
H H3 0.3951 1.0261 0.0132 0.045 Uiso calc R 1 . .
C C4 0.2181(2) 0.9965(4) 0.01810(8) 0.0454(6) Uani d . 1 . .
H H4 0.1843 1.0514 -0.0122 0.054 Uiso calc R 1 . .
C C5 0.1413(2) 0.9312(4) 0.04792(9) 0.0431(6) Uani d . 1 . .
H H5 0.0566 0.9446 0.0375 0.052 Uiso calc R 1 . .
C C6 0.18813(18) 0.8472(3) 0.09260(7) 0.0301(4) Uani d . 1 . .
H H6 0.1358 0.8038 0.1122 0.036 Uiso calc R 1 . .
Cl Cl1 0.38325(5) 0.35684(8) 0.123234(19) 0.03468(14) Uani d . 1 . .
Cl Cl2 0.54842(5) 0.88282(9) 0.09392(2) 0.04180(16) Uani d . 1 . .
N N1 0.45784(14) 0.5415(2) 0.16212(6) 0.0255(3) Uani d . 1 . .
Na Na1 0.14395(7) 0.50352(13) 0.23560(3) 0.03065(19) Uani d . 1 . .
O O1 0.25555(13) 0.6627(2) 0.18286(5) 0.0329(3) Uani d . 1 . .
O O2 0.44039(12) 0.8680(2) 0.19636(5) 0.0295(3) Uani d . 1 . .
O O3 0.29191(13) 0.6793(2) 0.29703(5) 0.0333(3) Uani d D 1 . .
H H31 0.3538(18) 0.627(4) 0.3106(9) 0.040 Uiso d D 1 . .
H H32 0.258(2) 0.718(4) 0.3182(8) 0.040 Uiso d D 1 . .
O O4 0.0000 0.7742(3) 0.2500 0.0336(5) Uani d SD 1 . .
H H41 0.013(2) 0.852(3) 0.2729(7) 0.040 Uiso d D 1 . .
S S1 0.36626(4) 0.71995(7) 0.166416(15) 0.02023(12) Uani d . 1 . .

loop_
_atom_site_aniso_label
_atom_site_aniso_U_11
_atom_site_aniso_U_22
_atom_site_aniso_U_33
_atom_site_aniso_U_12
_atom_site_aniso_U_13
_atom_site_aniso_U_23
C1 0.0244(9) 0.0166(8) 0.0201(8) 0.0008(7) 0.0022(7) -0.0003(7)
C2 0.0290(10) 0.0207(9) 0.0277(9) -0.0013(8) 0.0068(8) -0.0009(8)
C3 0.0540(14) 0.0311(11) 0.0293(11) -0.0020(10) 0.0129(10) 0.0059(9)
C4 0.0605(15) 0.0406(13) 0.0279(11) 0.0060(12) -0.0068(10) 0.0108(10)
C5 0.0355(12) 0.0442(13) 0.0412(12) 0.0054(10) -0.0106(9) 0.0065(11)
C6 0.0239(9) 0.0331(11) 0.0310(10) 0.0007(8) 0.0008(8) 0.0010(9)
Cl1 0.0399(3) 0.0266(3) 0.0380(3) -0.0038(2) 0.0092(2) -0.0080(2)
Cl2 0.0281(3) 0.0487(3) 0.0520(3) -0.0023(2) 0.0163(2) 0.0120(3)
N1 0.0243(8) 0.0226(8) 0.0269(8) 0.0010(7) -0.0002(6) -0.0014(7)
Na1 0.0281(4) 0.0325(4) 0.0328(4) -0.0052(3) 0.0097(3) 0.0006(3)
O1 0.0272(7) 0.0430(9) 0.0309(7) -0.0009(6) 0.0116(6) 0.0065(7)
O2 0.0295(7) 0.0308(8) 0.0252(7) -0.0014(6) -0.0007(5) -0.0081(6)
O3 0.0245(7) 0.0408(9) 0.0333(8) 0.0014(7) 0.0035(6) -0.0031(7)
O4 0.0432(12) 0.0244(11) 0.0291(11) 0.000 -0.0015(9) 0.000
S1 0.0197(2) 0.0233(2) 0.0173(2) -0.00026(17) 0.00302(15) 0.00009(17)

loop_
_atom_type_symbol
_atom_type_description
_atom_type_scat_dispersion_real
_atom_type_scat_dispersion_imag
_atom_type_scat_source
C C 0.0033 0.0016 'International Tables Vol C Tables 4.2.6.8 and 6.1.1.4'
H H 0.0000 0.0000 'International Tables Vol C Tables 4.2.6.8 and 6.1.1.4'
Cl Cl 0.1484 0.1585 'International Tables Vol C Tables 4.2.6.8 and 6.1.1.4'
N N 0.0061 0.0033 'International Tables Vol C Tables 4.2.6.8 and 6.1.1.4'
Na Na 0.0362 0.0249 'International Tables Vol C Tables 4.2.6.8 and 6.1.1.4'
O O 0.0106 0.0060 'International Tables Vol C Tables 4.2.6.8 and 6.1.1.4'
S S 0.1246 0.1234 'International Tables Vol C Tables 4.2.6.8 and 6.1.1.4'

loop_
_geom_angle_atom_site_label_1
_geom_angle_atom_site_label_2
_geom_angle_atom_site_label_3
_geom_angle_site_symmetry_1
_geom_angle_site_symmetry_3
_geom_angle
_geom_angle_publ_flag
C6 C1 C2 . . 119.28(17) ?
C6 C1 S1 . . 116.14(14) ?
C2 C1 S1 . . 124.58(14) ?
C3 C2 C1 . . 121.30(19) ?
C3 C2 Cl2 . . 116.02(16) ?
C1 C2 Cl2 . . 122.68(15) ?
C4 C3 C2 . . 118.5(2) ?
C4 C3 H3 . . 120.8 ?
C2 C3 H3 . . 120.8 ?
C3 C4 C5 . . 120.6(2) ?
C3 C4 H4 . . 119.7 ?
C5 C4 H4 . . 119.7 ?
C6 C5 C4 . . 121.3(2) ?
C6 C5 H5 . . 119.4 ?
C4 C5 H5 . . 119.4 ?
C5 C6 C1 . . 119.1(2) ?
C5 C6 H6 . . 120.5 ?
C1 C6 H6 . . 120.5 ?
S1 N1 Cl1 . . 110.56(9) ?
O1 Na1 O3 . . 82.14(6) ?
O1 Na1 O2 . 3_445 115.80(6) ?
O3 Na1 O2 . 3_445 156.33(6) ?
O1 Na1 O2 . 4_545 168.48(6) ?
O3 Na1 O2 . 4_545 86.38(6) ?
O2 Na1 O2 3_445 4_545 75.50(6) ?
O1 Na1 O4 . . 102.47(6) ?
O3 Na1 O4 . . 84.05(5) ?
O2 Na1 O4 3_445 . 77.23(5) ?
O2 Na1 O4 4_545 . 77.14(5) ?
O1 Na1 O3 . 4_545 85.97(6) ?
O3 Na1 O3 . 4_545 118.37(5) ?
O2 Na1 O3 3_445 4_545 79.99(5) ?
O2 Na1 O3 4_545 4_545 98.75(6) ?
O4 Na1 O3 . 4_545 157.17(5) ?
O1 Na1 S1 . 4_545 151.07(5) ?
O3 Na1 S1 . 4_545 79.85(4) ?
O2 Na1 S1 3_445 4_545 88.45(4) ?
O2 Na1 S1 4_545 4_545 22.58(3) ?
O4 Na1 S1 . 4_545 97.97(3) ?
O3 Na1 S1 4_545 4_545 82.95(4) ?
S1 O1 Na1 . . 154.80(9) ?
S1 O2 Na1 . 3 150.45(9) ?
S1 O2 Na1 . 4 116.06(8) ?
Na1 O2 Na1 3 4 89.02(5) ?
Na1 O3 Na1 . 4 111.04(6) ?
Na1 O3 H31 . . 121.4(19) ?
Na1 O3 H31 4 . 105.4(19) ?
Na1 O3 H32 . . 108.9(19) ?
Na1 O3 H32 4 . 102.1(19) ?
H31 O3 H32 . . 106(3) ?
Na1 O4 Na1 2 . 87.67(8) ?
Na1 O4 H41 2 . 109.7(18) ?
Na1 O4 H41 . . 125.3(18) ?
O2 S1 O1 . . 114.36(9) ?
O2 S1 N1 . . 105.17(8) ?
O1 S1 N1 . . 115.30(9) ?
O2 S1 C1 . . 107.39(9) ?
O1 S1 C1 . . 105.41(8) ?
N1 S1 C1 . . 108.91(8) ?
O2 S1 Na1 . 4 41.36(6) ?
O1 S1 Na1 . 4 73.08(6) ?
N1 S1 Na1 . 4 128.14(6) ?
C1 S1 Na1 . 4 117.93(6) ?

loop_
_geom_bond_atom_site_label_1
_geom_bond_atom_site_label_2
_geom_bond_site_symmetry_2
_geom_bond_distance
_geom_bond_publ_flag
C1 C6 . 1.376(3) ?
C1 C2 . 1.412(3) ?
C1 S1 . 1.7786(18) ?
C2 C3 . 1.377(3) ?
C2 Cl2 . 1.717(2) ?
C3 C4 . 1.372(3) ?
C3 H3 . 0.9300 ?
C4 C5 . 1.389(4) ?
C4 H4 . 0.9300 ?
C5 C6 . 1.374(3) ?
C5 H5 . 0.9300 ?
C6 H6 . 0.9300 ?
Cl1 N1 . 1.7376(16) ?
N1 S1 . 1.5883(16) ?
Na1 O1 . 2.3785(15) ?
Na1 O3 . 2.4220(17) ?
Na1 O2 3_445 2.4710(15) ?
Na1 O2 4_545 2.4759(15) ?
Na1 O4 . 2.5035(18) ?
Na1 O3 4_545 2.5120(18) ?
Na1 S1 4_545 3.3661(9) ?
O1 S1 . 1.4562(14) ?
O2 S1 . 1.4390(14) ?
O2 Na1 3 2.4710(15) ?
O2 Na1 4 2.4759(15) ?
O3 Na1 4 2.5120(18) ?
O3 H31 . 0.792(16) ?
O3 H32 . 0.811(16) ?
O4 Na1 2 2.5035(18) ?
O4 H41 . 0.814(16) ?
S1 Na1 4 3.3661(9) ?

loop_
_geom_hbond_atom_site_label_D
_geom_hbond_atom_site_label_H
_geom_hbond_atom_site_label_A
_geom_hbond_site_symmetry_A
_geom_hbond_distance_DH
_geom_hbond_distance_HA
_geom_hbond_distance_DA
_geom_hbond_angle_DHA
O3 H31 N1 2_655 0.792(16) 2.151(17) 2.926(2) 166(3)
O3 H32 Cl1 4 0.811(16) 2.674(17) 3.4782(16) 171(2)
O4 H41 N1 4 0.814(16) 2.192(16) 3.005(2) 176(2)

loop_
_geom_torsion_atom_site_label_1
_geom_torsion_atom_site_label_2
_geom_torsion_atom_site_label_3
_geom_torsion_atom_site_label_4
_geom_torsion_site_symmetry_1
_geom_torsion_site_symmetry_2
_geom_torsion_site_symmetry_3
_geom_torsion_site_symmetry_4
_geom_torsion
_geom_torsion_publ_flag
C6 C1 C2 C3 . . . . -0.5(3) ?
S1 C1 C2 C3 . . . . -179.26(16) ?
C6 C1 C2 Cl2 . . . . 178.96(16) ?
S1 C1 C2 Cl2 . . . . 0.2(2) ?
C1 C2 C3 C4 . . . . -0.2(3) ?
Cl2 C2 C3 C4 . . . . -179.70(18) ?
C2 C3 C4 C5 . . . . 0.9(4) ?
C3 C4 C5 C6 . . . . -0.8(4) ?
C4 C5 C6 C1 . . . . 0.1(4) ?
C2 C1 C6 C5 . . . . 0.5(3) ?
S1 C1 C6 C5 . . . . 179.42(17) ?
O3 Na1 O1 S1 . . . . 50.3(2) ?
O2 Na1 O1 S1 3_445 . . . -145.9(2) ?
O2 Na1 O1 S1 4_545 . . . 45.6(5) ?
O4 Na1 O1 S1 . . . . 132.4(2) ?
O3 Na1 O1 S1 4_545 . . . -69.0(2) ?
S1 Na1 O1 S1 4_545 . . . -1.5(3) ?
O1 Na1 O3 Na1 . . . 4 31.28(6) ?
O2 Na1 O3 Na1 3_445 . . 4 -109.93(14) ?
O2 Na1 O3 Na1 4_545 . . 4 -149.66(7) ?
O4 Na1 O3 Na1 . . . 4 -72.23(6) ?
O3 Na1 O3 Na1 4_545 . . 4 112.35(9) ?
S1 Na1 O3 Na1 4_545 . . 4 -171.45(6) ?
O1 Na1 O4 Na1 . . . 2 152.95(5) ?
O3 Na1 O4 Na1 . . . 2 -126.49(5) ?
O2 Na1 O4 Na1 3_445 . . 2 38.93(4) ?
O2 Na1 O4 Na1 4_545 . . 2 -38.86(3) ?
O3 Na1 O4 Na1 4_545 . . 2 43.09(13) ?
S1 Na1 O4 Na1 4_545 . . 2 -47.647(17) ?
Na1 O2 S1 O1 3 . . . 141.67(17) ?
Na1 O2 S1 O1 4 . . . -3.82(12) ?
Na1 O2 S1 N1 3 . . . 14.2(2) ?
Na1 O2 S1 N1 4 . . . -131.33(9) ?
Na1 O2 S1 C1 3 . . . -101.75(18) ?
Na1 O2 S1 C1 4 . . . 112.77(9) ?
Na1 O2 S1 Na1 3 . . 4 145.5(2) ?
Na1 O1 S1 O2 . . . . -71.7(2) ?
Na1 O1 S1 N1 . . . . 50.4(3) ?
Na1 O1 S1 C1 . . . . 170.6(2) ?
Na1 O1 S1 Na1 . . . 4 -74.3(2) ?
Cl1 N1 S1 O2 . . . . -175.92(9) ?
Cl1 N1 S1 O1 . . . . 57.14(12) ?
Cl1 N1 S1 C1 . . . . -61.07(11) ?
Cl1 N1 S1 Na1 . . . 4 144.96(6) ?
C6 C1 S1 O2 . . . . -118.21(15) ?
C2 C1 S1 O2 . . . . 60.61(18) ?
C6 C1 S1 O1 . . . . 4.11(17) ?
C2 C1 S1 O1 . . . . -177.07(16) ?
C6 C1 S1 N1 . . . . 128.38(15) ?
C2 C1 S1 N1 . . . . -52.80(18) ?
C6 C1 S1 Na1 . . . 4 -74.61(16) ?
C2 C1 S1 Na1 . . . 4 104.21(15) ?
